data_1508031
loop_
_publ_author_name
'Kuang, Xiaofei'
'Wu, Xiaoyuan'
'Yu, Rongmin'
'Donahue, James P.'
'Huang, Jinshun'
'Lu, Can-Zhong'

_publ_section_title
;
 Assembly of a metal-organic framework by sextuple intercatenation of
 discrete adamantane-like cages.
;
_journal_issue 6
_journal_name_full 'Nature chemistry'
_journal_page_first 461
_journal_page_last 465
_journal_paper_doi 10.1038/nchem.618
_journal_volume 2
_journal_year 2010
_chemical_formula_moiety 'C40 H40 Ag26 N60 O80 P2 W24'
_chemical_formula_sum 'C40 H40 Ag26 N60 O80 P2 W24'
_chemical_formula_weight 9920.28
_chemical_name_systematic
; 
 ? 
;
_space_group_IT_number 224
_symmetry_cell_setting cubic
_symmetry_space_group_name_Hall '-P 4bc 2bc 3'
_symmetry_space_group_name_H-M 'P n -3 m :2'
_atom_sites_solution_hydrogens geom
_atom_sites_solution_primary direct
_atom_sites_solution_secondary difmap
_audit_creation_method SHELXL-97
_cell_angle_alpha 90.00
_cell_angle_beta 90.00
_cell_angle_gamma 90.00
_cell_formula_units_Z 2
_cell_length_a 19.3329(5)
_cell_length_b 19.3329(5)
_cell_length_c 19.3329(5)
_cell_measurement_reflns_used 870
_cell_measurement_temperature 293(2)
_cell_measurement_theta_max 27.4758
_cell_measurement_theta_min 2.3548
_cell_volume 7225.9(3)
_computing_structure_refinement 'SHELXL-97 (Sheldrick, 1997)'
_computing_structure_solution 'SHELXS-97 (Sheldrick, 1990)'
_diffrn_ambient_temperature 293(2)
_diffrn_detector_area_resol_mean 28.5714
_diffrn_measured_fraction_theta_full 0.992
_diffrn_measured_fraction_theta_max 0.992
_diffrn_measurement_device_type Saturn70
_diffrn_measurement_method CCD_Profile_fitting
_diffrn_radiation_monochromator graphite
_diffrn_radiation_source 'fine-focus sealed tube'
_diffrn_radiation_type MoK\a
_diffrn_radiation_wavelength 0.71073
_diffrn_reflns_av_R_equivalents 0.0464
_diffrn_reflns_av_sigmaI/netI 0.0146
_diffrn_reflns_limit_h_max 22
_diffrn_reflns_limit_h_min -15
_diffrn_reflns_limit_k_max 12
_diffrn_reflns_limit_k_min -22
_diffrn_reflns_limit_l_max 22
_diffrn_reflns_limit_l_min -22
_diffrn_reflns_number 19675
_diffrn_reflns_theta_full 24.98
_diffrn_reflns_theta_max 24.98
_diffrn_reflns_theta_min 3.33
_exptl_absorpt_coefficient_mu 22.564
_exptl_absorpt_correction_T_max 0.1904
_exptl_absorpt_correction_T_min 0.1574
_exptl_absorpt_correction_type multi-scan
_exptl_crystal_colour green
_exptl_crystal_density_diffrn 4.559
_exptl_crystal_density_method 'not measured'
_exptl_crystal_description octahedrol
_exptl_crystal_F_000 8736
_exptl_crystal_size_max 0.13
_exptl_crystal_size_mid 0.13
_exptl_crystal_size_min 0.11
_refine_diff_density_max 6.204
_refine_diff_density_min -2.756
_refine_diff_density_rms 0.519
_refine_ls_extinction_method none
_refine_ls_goodness_of_fit_ref 1.042
_refine_ls_hydrogen_treatment constr
_refine_ls_matrix_type full
_refine_ls_number_parameters 110
_refine_ls_number_reflns 1205
_refine_ls_number_restraints 0
_refine_ls_restrained_S_all 1.042
_refine_ls_R_factor_all 0.0791
_refine_ls_R_factor_gt 0.0771
_refine_ls_shift/su_max 0.000
_refine_ls_shift/su_mean 0.000
_refine_ls_structure_factor_coef Fsqd
_refine_ls_weighting_details 'calc w=1/[\s^2^(Fo^2^)+(0.1749P)^2^+258.3534P] where P=(Fo^2^+2Fc^2^)/3'
_refine_ls_weighting_scheme calc
_refine_ls_wR_factor_gt 0.2306
_refine_ls_wR_factor_ref 0.2356
_reflns_number_gt 1163
_reflns_number_total 1205
_reflns_threshold_expression >2sigma(I)
_cod_data_source_file nchem.618-s2.cif
_cod_data_source_block a
_cod_depositor_comments
;
The following automatic conversions were performed:

'_exptl_absorpt_correction_type' value 'Multi-scan' changed to
'multi-scan' according to
/home/saulius/struct/CIF-dictionaries/cif_core.dic dictionary named
'cif_core.dic' version 2.4.1 from 2010-06-29.

Automatic conversion script
Id: cif_fix_values 1891 2012-01-12 08:04:46Z andrius 
;
_cod_original_sg_symbol_H-M Pn-3m
_cod_database_code 1508031

loop_
_symmetry_equiv_pos_as_xyz
'x, y, z'
'-x+1/2, -y+1/2, z'
'-x+1/2, y, -z+1/2'
'x, -y+1/2, -z+1/2'
'z, x, y'
'z, -x+1/2, -y+1/2'
'-z+1/2, -x+1/2, y'
'-z+1/2, x, -y+1/2'
'y, z, x'
'-y+1/2, z, -x+1/2'
'y, -z+1/2, -x+1/2'
'-y+1/2, -z+1/2, x'
'y+1/2, x+1/2, -z'
'-y, -x, -z'
'y+1/2, -x, z+1/2'
'-y, x+1/2, z+1/2'
'x+1/2, z+1/2, -y'
'-x, z+1/2, y+1/2'
'-x, -z, -y'
'x+1/2, -z, y+1/2'
'z+1/2, y+1/2, -x'
'z+1/2, -y, x+1/2'
'-z, y+1/2, x+1/2'
'-z, -y, -x'
'-x, -y, -z'
'x-1/2, y-1/2, -z'
'x-1/2, -y, z-1/2'
'-x, y-1/2, z-1/2'
'-z, -x, -y'
'-z, x-1/2, y-1/2'
'z-1/2, x-1/2, -y'
'z-1/2, -x, y-1/2'
'-y, -z, -x'
'y-1/2, -z, x-1/2'
'-y, z-1/2, x-1/2'
'y-1/2, z-1/2, -x'
'-y-1/2, -x-1/2, z'
'y, x, z'
'-y-1/2, x, -z-1/2'
'y, -x-1/2, -z-1/2'
'-x-1/2, -z-1/2, y'
'x, -z-1/2, -y-1/2'
'x, z, y'
'-x-1/2, z, -y-1/2'
'-z-1/2, -y-1/2, x'
'-z-1/2, y, -x-1/2'
'z, -y-1/2, -x-1/2'
'z, y, x'

loop_
_atom_site_label
_atom_site_type_symbol
_atom_site_fract_x
_atom_site_fract_y
_atom_site_fract_z
_atom_site_U_iso_or_equiv
_atom_site_adp_type
_atom_site_occupancy
_atom_site_symmetry_multiplicity
_atom_site_calc_flag
_atom_site_refinement_flags
Ag1 Ag 0.49472(10) 0.00528(10) 0.13646(14) 0.0539(8) Uani 1 2 d S
Ag2 Ag 0.76922(11) 0.17434(8) 0.17434(8) 0.0454(7) Uani 1 2 d S
Ag3 Ag 1.0626(8) 0.2232(5) 0.2768(5) 0.053(3) Uiso 0.17 2 d SP
P1 P 0.5000 0.0000 0.5000 0.025(3) Uani 1 12 d S
W1 W 0.63093(4) 0.0000 0.36907(4) 0.0457(5) Uani 1 2 d S
W2 W 0.45662(5) 0.04338(5) 0.32663(6) 0.0427(5) Uani 1 2 d S
O1 O 0.4512(16) 0.0488(16) 0.4512(16) 0.037(14) Uani 0.50 6 d SP
O2 O 0.5738(16) 0.0149(11) 0.4851(11) 0.030(7) Uani 0.50 2 d SP
O3 O 0.6918(8) 0.0000 0.3082(8) 0.081(10) Uani 1 2 d S
O4 O 0.5558(9) 0.0411(9) 0.3202(14) 0.093(9) Uani 1 1 d .
O5 O 0.646(2) 0.0870(10) 0.4130(10) 0.102(12) Uani 1 2 d S
O6 O 0.4404(11) 0.0596(11) 0.250(2) 0.097(9) Uani 1 2 d S
O7 O 0.4620(13) 0.1353(12) 0.3647(12) 0.077(9) Uani 1 2 d S
N1 N 0.5740(8) 0.0797(9) 0.1297(8) 0.042(4) Uani 1 1 d .
C2 C 0.6370(12) 0.0846(9) 0.1599(11) 0.048(5) Uani 1 1 d .
H2A H 0.6513 0.0558 0.1956 0.057 Uiso 1 1 calc R
N3 N 0.6760(12) 0.1339(9) 0.1339(9) 0.044(6) Uani 1 2 d S
N4 N 0.8556(13) 0.2264(9) 0.2264(9) 0.042(5) Uani 1 2 d S
C5 C 0.9213(19) 0.2130(12) 0.2130(12) 0.057(8) Uani 1 2 d S
H5A H 0.9367 0.1807 0.1807 0.069 Uiso 1 2 calc SR
N6 N 0.9603(17) 0.2500 0.2500 0.076(14) Uani 1 4 d S

loop_
_atom_site_aniso_label
_atom_site_aniso_U_11
_atom_site_aniso_U_22
_atom_site_aniso_U_33
_atom_site_aniso_U_23
_atom_site_aniso_U_13
_atom_site_aniso_U_12
Ag1 0.0503(9) 0.0503(9) 0.0611(15) -0.0046(8) 0.0046(8) -0.0163(10)
Ag2 0.0376(12) 0.0493(9) 0.0493(9) -0.0106(9) -0.0044(6) -0.0044(6)
P1 0.025(3) 0.025(3) 0.025(3) 0.002(3) -0.002(3) 0.002(3)
W1 0.0420(6) 0.0530(8) 0.0420(6) 0.0090(4) 0.0149(5) 0.0090(4)
W2 0.0463(6) 0.0463(6) 0.0355(7) 0.0016(3) -0.0016(3) -0.0008(5)
O1 0.037(14) 0.037(14) 0.037(14) 0.013(14) -0.013(14) 0.013(14)
O2 0.020(15) 0.035(11) 0.035(11) 0.007(14) 0.011(9) -0.011(9)
O3 0.051(9) 0.14(3) 0.051(9) 0.036(12) 0.019(11) 0.036(12)
O4 0.041(10) 0.053(11) 0.19(3) 0.029(13) -0.015(12) 0.010(8)
O5 0.19(4) 0.058(10) 0.058(10) 0.005(13) -0.019(14) 0.019(14)
O6 0.084(12) 0.084(12) 0.12(3) -0.013(14) 0.013(14) 0.004(16)
O7 0.057(14) 0.087(13) 0.087(13) -0.048(15) 0.036(11) -0.036(11)
N1 0.038(9) 0.046(9) 0.042(9) -0.011(6) -0.005(7) -0.002(7)
C2 0.078(15) 0.021(8) 0.044(10) -0.004(7) -0.005(10) 0.001(8)
N3 0.041(13) 0.046(8) 0.046(8) 0.001(10) -0.013(7) -0.013(7)
N4 0.053(14) 0.036(7) 0.036(7) -0.002(9) 0.010(7) 0.010(7)
C5 0.07(2) 0.050(11) 0.050(11) -0.002(13) 0.001(11) 0.001(11)
N6 0.019(16) 0.10(2) 0.10(2) -0.05(3) 0.000 0.000

loop_
_atom_type_symbol
_atom_type_description
_atom_type_scat_dispersion_real
_atom_type_scat_dispersion_imag
_atom_type_scat_source
C C 0.0033 0.0016 'International Tables Vol C Tables 4.2.6.8 and 6.1.1.4'
H H 0.0000 0.0000 'International Tables Vol C Tables 4.2.6.8 and 6.1.1.4'
N N 0.0061 0.0033 'International Tables Vol C Tables 4.2.6.8 and 6.1.1.4'
O O 0.0106 0.0060 'International Tables Vol C Tables 4.2.6.8 and 6.1.1.4'
P P 0.1023 0.0942 'International Tables Vol C Tables 4.2.6.8 and 6.1.1.4'
Ag Ag -0.8971 1.1015 'International Tables Vol C Tables 4.2.6.8 and 6.1.1.4'
W W -0.8490 6.8722 'International Tables Vol C Tables 4.2.6.8 and 6.1.1.4'

loop_
_geom_angle_atom_site_label_1
_geom_angle_atom_site_label_2
_geom_angle_atom_site_label_3
_geom_angle
_geom_angle_site_symmetry_1
_geom_angle_site_symmetry_3
N1 Ag1 N1 172.0(9) 37_665 .
N3 Ag2 N4 171.1(9) . .
N3 Ag2 Ag2 98.6(5) . 3_655
N4 Ag2 Ag2 75.1(4) . 3_655
N3 Ag2 Ag2 98.6(5) . 2_655
N4 Ag2 Ag2 75.1(4) . 2_655
Ag2 Ag2 Ag2 86.52(4) 3_655 2_655
Ag3 Ag3 N6 69.7(5) 4 .
O2 P1 O2 70.4(12) 25_656 6
O2 P1 O2 70.4(12) 25_656 12
O2 P1 O2 109.6(12) 6 12
O2 P1 O2 109.6(12) 25_656 30_656
O2 P1 O2 180.000(3) 6 30_656
O2 P1 O2 70.4(12) 12 30_656
O2 P1 O2 180.0(17) 25_656 .
O2 P1 O2 109.6(12) 6 .
O2 P1 O2 109.6(12) 12 .
O2 P1 O2 70.4(12) 30_656 .
O2 P1 O2 109.6(12) 25_656 36_656
O2 P1 O2 70.4(12) 6 36_656
O2 P1 O2 180.0(6) 12 36_656
O2 P1 O2 109.6(12) 30_656 36_656
O2 P1 O2 70.4(12) . 36_656
O2 P1 O1 109.3(13) 25_656 25_656
O2 P1 O1 70.7(13) 6 25_656
O2 P1 O1 70.7(13) 12 25_656
O2 P1 O1 109.3(13) 30_656 25_656
O2 P1 O1 70.7(13) . 25_656
O2 P1 O1 109.3(13) 36_656 25_656
O2 P1 O1 70.7(13) 25_656 .
O2 P1 O1 109.3(13) 6 .
O2 P1 O1 109.3(13) 12 .
O2 P1 O1 70.7(13) 30_656 .
O2 P1 O1 109.3(13) . .
O2 P1 O1 70.7(13) 36_656 .
O1 P1 O1 180.0(17) 25_656 .
O3 W1 O5 101.9(12) . 36_656
O3 W1 O5 101.9(12) . .
O5 W1 O5 156(2) 36_656 .
O3 W1 O4 100.9(8) . .
O5 W1 O4 87.3(11) 36_656 .
O5 W1 O4 88.2(13) . .
O3 W1 O4 100.9(8) . 24_656
O5 W1 O4 88.2(13) 36_656 24_656
O5 W1 O4 87.3(11) . 24_656
O4 W1 O4 158.3(16) . 24_656
O3 W1 O2 160.1(6) . 36_656
O5 W1 O2 64.5(12) 36_656 36_656
O5 W1 O2 92.4(14) . 36_656
O4 W1 O2 65.6(11) . 36_656
O4 W1 O2 93.4(11) 24_656 36_656
O3 W1 O2 160.1(6) . .
O5 W1 O2 92.4(14) 36_656 .
O5 W1 O2 64.5(12) . .
O4 W1 O2 93.4(11) . .
O4 W1 O2 65.6(11) 24_656 .
O2 W1 O2 39.7(12) 36_656 .
O6 W2 O4 98.4(11) . 37_665
O6 W2 O4 98.4(11) . .
O4 W2 O4 87.2(11) 37_665 .
O6 W2 O7 100.9(12) . 6
O4 W2 O7 89.5(10) 37_665 6
O4 W2 O7 160.7(12) . 6
O6 W2 O7 100.9(12) . .
O4 W2 O7 160.7(12) 37_665 .
O4 W2 O7 89.5(10) . .
O7 W2 O7 87.3(13) 6 .
O6 W2 O1 159.8(16) . .
O4 W2 O1 96.2(11) 37_665 .
O4 W2 O1 96.2(11) . .
O7 W2 O1 65.3(12) 6 .
O7 W2 O1 65.3(12) . .
O6 W2 O2 157.1(13) . 36_656
O4 W2 O2 65.8(8) 37_665 36_656
O4 W2 O2 65.8(8) . 36_656
O7 W2 O2 95.6(11) 6 36_656
O7 W2 O2 95.6(11) . 36_656
O1 W2 O2 43.1(12) . 36_656
P1 O1 O2 50.8(16) . 25_656
P1 O1 O2 50.8(16) . 30_656
O2 O1 O2 84(2) 25_656 30_656
P1 O1 O2 50.8(16) . 36_656
O2 O1 O2 84(2) 25_656 36_656
O2 O1 O2 84(2) 30_656 36_656
P1 O1 W2 121.8(11) . 12
O2 O1 W2 131.5(3) 25_656 12
O2 O1 W2 71.0(10) 30_656 12
O2 O1 W2 131.5(3) 36_656 12
P1 O1 W2 121.8(11) . 6
O2 O1 W2 71.0(10) 25_656 6
O2 O1 W2 131.5(3) 30_656 6
O2 O1 W2 131.5(3) 36_656 6
W2 O1 W2 94.8(14) 12 6
P1 O1 W2 121.8(11) . .
O2 O1 W2 131.5(3) 25_656 .
O2 O1 W2 131.5(3) 30_656 .
O2 O1 W2 71.0(10) 36_656 .
W2 O1 W2 94.8(14) 12 .
W2 O1 W2 94.8(14) 6 .
P1 O2 O2 54.8(6) . 36_656
P1 O2 O2 54.8(6) . 30_656
O2 O2 O2 90(3) 36_656 30_656
P1 O2 O1 58.5(17) . 25_656
O2 O2 O1 92.6(15) 36_656 25_656
O2 O2 O1 92.6(15) 30_656 25_656
P1 O2 W2 124.4(17) . 30_656
O2 O2 W2 131.4(19) 36_656 30_656
O2 O2 W2 131.4(19) 30_656 30_656
O1 O2 W2 65.9(16) 25_656 30_656
P1 O2 W1 125.0(11) . 30_656
O2 O2 W1 132(3) 36_656 30_656
O2 O2 W1 70.1(6) 30_656 30_656
O1 O2 W1 130.3(9) 25_656 30_656
W2 O2 W1 90.7(9) 30_656 30_656
P1 O2 W1 125.0(11) . .
O2 O2 W1 70.1(6) 36_656 .
O2 O2 W1 132(3) 30_656 .
O1 O2 W1 130.3(9) 25_656 .
W2 O2 W1 90.7(9) 30_656 .
W1 O2 W1 90.7(9) 30_656 .
W2 O4 W1 137.5(13) . .
W1 O5 W1 140(2) 30_656 .
W2 O7 W2 134.6(17) 12 .
C2 N1 N1 104.8(12) . 43
C2 N1 Ag1 132.5(14) . .
N1 N1 Ag1 121.8(5) 43 .
N3 C2 N1 113.8(19) . .
N3 C2 H2A 123.1 . .
N1 C2 H2A 123.1 . .
C2 N3 C2 103(2) . 43
C2 N3 Ag2 128.0(12) . .
C2 N3 Ag2 128.0(12) 43 .
N4 N4 C5 106.2(18) 4 .
N4 N4 Ag2 130.5(6) 4 .
C5 N4 Ag2 123(2) . .
N6 C5 N4 110(3) . .
N6 C5 H5A 124.8 . .
N4 C5 H5A 124.8 . .
C5 N6 C5 107(4) . 4
C5 N6 Ag3 124.0(18) . .
C5 N6 Ag3 124.0(18) 4 .
C5 N6 Ag3 124.0(18) . 4
C5 N6 Ag3 124.0(18) 4 4
Ag3 N6 Ag3 40.7(10) . 4

loop_
_geom_bond_atom_site_label_1
_geom_bond_atom_site_label_2
_geom_bond_distance
_geom_bond_site_symmetry_2
Ag1 N1 2.105(16) 37_665
Ag1 N1 2.105(16) .
Ag2 N3 2.11(2) .
Ag2 N4 2.19(3) .
Ag2 Ag2 3.018(3) 3_655
Ag2 Ag2 3.018(3) 2_655
Ag3 Ag3 1.47(3) 4
Ag3 N6 2.11(4) .
P1 O2 1.48(3) 25_656
P1 O2 1.48(3) 6
P1 O2 1.48(3) 12
P1 O2 1.48(3) 30_656
P1 O2 1.48(3) .
P1 O2 1.48(3) 36_656
P1 O1 1.63(5) 25_656
P1 O1 1.63(5) .
W1 O3 1.66(2) .
W1 O5 1.907(12) 36_656
W1 O5 1.907(12) .
W1 O4 1.906(18) .
W1 O4 1.906(18) 24_656
W1 O2 2.52(2) 36_656
W1 O2 2.52(2) .
W2 O6 1.55(4) .
W2 O4 1.922(19) 37_665
W2 O4 1.922(19) .
W2 O7 1.927(12) 6
W2 O7 1.927(12) .
W2 O1 2.41(3) .
W2 O2 2.50(3) 36_656
O1 O2 1.81(4) 25_656
O1 O2 1.81(4) 30_656
O1 O2 1.81(4) 36_656
O1 W2 2.41(3) 12
O1 W2 2.41(3) 6
O2 O2 1.71(5) 36_656
O2 O2 1.71(5) 30_656
O2 O1 1.81(4) 25_656
O2 W2 2.50(3) 30_656
O2 W1 2.52(2) 30_656
O5 W1 1.907(12) 30_656
O7 W2 1.927(12) 12
N1 C2 1.35(3) .
N1 N1 1.37(3) 43
C2 N3 1.32(2) .
C2 H2A 0.9300 .
N3 C2 1.32(2) 43
N4 N4 1.29(5) 4
N4 C5 1.32(4) .
C5 N6 1.26(4) .
C5 H5A 0.9300 .
N6 C5 1.26(4) 4
N6 Ag3 2.11(4) 4
